data_2010624
loop_
_publ_author_name
'Hardouin, Christophe'
'Doris, Eric'
'Rousseau, Bernard'
'Mioskowski, Charles'
'Nierlich, Martine'

_publ_section_title
;
 Leurosine methiodide--methanol--water (1/3/2)
;
_journal_issue 2
_journal_name_full 'Acta Crystallographica Section C'
_journal_page_first 225
_journal_page_last 226
_journal_paper_doi 10.1107/S0108270199014055
_journal_volume 56
_journal_year 2000
_chemical_formula_moiety 'C47 H59 I N4 O9 , 3C H3 O H , 2H2 O'
_chemical_formula_sum 'C50 H75 I N4 O14'
_chemical_formula_weight 1083.04
_chemical_name_common 'Leurosine methiodide-methanol-water (1/3/2)'
_space_group_IT_number 19
_symmetry_cell_setting orthorhombic
_symmetry_space_group_name_Hall 'P 2ac 2ab'
_symmetry_space_group_name_H-M 'P 21 21 21'
_audit_creation_method SHELXL
_cell_angle_alpha 90.00
_cell_angle_beta 90.00
_cell_angle_gamma 90.00
_cell_formula_units_Z 4
_cell_length_a 9.5567(19)
_cell_length_b 20.491(4)
_cell_length_c 27.169(5)
_cell_measurement_reflns_used 'about 10000'
_cell_measurement_temperature 123(2)
_cell_measurement_theta_max 30
_cell_measurement_theta_min 3
_cell_volume 5320.4(18)
_computing_cell_refinement DENZO-SMN
_computing_data_collection 'DENZO-SMN (Otwinowski & Minor, 1997)'
_computing_data_reduction DENZO-SMN
_computing_molecular_graphics 'SHELXTL (Sheldrick, 1997)'
_computing_publication_material SHELXTL
_computing_structure_refinement 'SHELXL93 (Sheldrick, 1993)'
_computing_structure_solution 'SHELXS86 (Sheldrick, 1990)'
_diffrn_ambient_temperature 123(2)
_diffrn_measured_fraction_theta_full .909
_diffrn_measured_fraction_theta_max .909
_diffrn_measurement_device 'Nonius Kappa CCD'
_diffrn_measurement_method '\f rotation scans with 2\% steps'
_diffrn_radiation_monochromator graphite
_diffrn_radiation_source 'fine-focus sealed tube'
_diffrn_radiation_type MoK\a
_diffrn_radiation_wavelength .71073
_diffrn_reflns_av_R_equivalents .055
_diffrn_reflns_av_sigmaI/netI .074
_diffrn_reflns_limit_h_max 11
_diffrn_reflns_limit_h_min -11
_diffrn_reflns_limit_k_max 24
_diffrn_reflns_limit_k_min -24
_diffrn_reflns_limit_l_max 32
_diffrn_reflns_limit_l_min -32
_diffrn_reflns_number 17090
_diffrn_reflns_theta_full 25.05
_diffrn_reflns_theta_max 25.05
_diffrn_reflns_theta_min 1.99
_diffrn_standards_number none
_exptl_absorpt_coefficient_mu .668
_exptl_absorpt_correction_T_max .905
_exptl_absorpt_correction_T_min .867
_exptl_absorpt_correction_type empirical
_exptl_absorpt_process_details '(MULABS in PLATON; Spek, 1998)'
_exptl_crystal_colour colourless
_exptl_crystal_density_diffrn 1.352
_exptl_crystal_density_meas ?
_exptl_crystal_density_method none
_exptl_crystal_description irregular
_exptl_crystal_F_000 2272
_exptl_crystal_size_max .30
_exptl_crystal_size_mid .20
_exptl_crystal_size_min .15
_refine_diff_density_max 1.107
_refine_diff_density_min -.782
_refine_ls_abs_structure_details 'Flack (1983)'
_refine_ls_abs_structure_Flack -.06(3)
_refine_ls_extinction_method none
_refine_ls_goodness_of_fit_ref .965
_refine_ls_hydrogen_treatment mixed
_refine_ls_matrix_type full
_refine_ls_number_parameters 633
_refine_ls_number_reflns 8109
_refine_ls_number_restraints 1
_refine_ls_restrained_S_all .966
_refine_ls_R_factor_all .106
_refine_ls_R_factor_gt .073
_refine_ls_shift/su_max .022
_refine_ls_shift/su_mean .002
_refine_ls_structure_factor_coef Fsqd
_refine_ls_weighting_details 'calc w = 1/[\s^2^(Fo^2^)+(0.1266P)^2^+8.9316P] where P=(Fo^2^+2Fc^2^)/3'
_refine_ls_weighting_scheme calc
_refine_ls_wR_factor_ref .211
_reflns_number_gt 5893
_reflns_number_total 8109
_reflns_threshold_expression I>2\s(I)
_cod_data_source_file gs1056.cif
_cod_data_source_block I
_cod_depositor_comments
;
 Reassigning atom 'I2' from disorder assembly 'B' to disorder assembly 'A'
 since atoms 'I1' and 'I2' must be in the same assembly.

 Antanas Vaitkus,
 2017-03-27

 Marking attached hydrogen atoms.

 Antanas Vaitkus,
 2017-03-27

The following automatic conversions were performed:

'_exptl_crystal_density_meas' value 'none' was changed to '?' - the
value is perceived as not measured.

Automatic conversion script
Id: cif_fix_values 3008 2015-01-20 13:52:24Z robertas 
;
_cod_original_cell_volume 5320.5(18)
_cod_database_code 2010624
_cod_database_fobs_code 2010624

loop_
_symmetry_equiv_pos_as_xyz
'x, y, z'
'-x+1/2, -y, z+1/2'
'-x, y+1/2, -z+1/2'
'x+1/2, -y+1/2, -z'

loop_
_atom_site_label
_atom_site_fract_x
_atom_site_fract_y
_atom_site_fract_z
_atom_site_U_iso_or_equiv
_atom_site_adp_type
_atom_site_calc_flag
_atom_site_refinement_flags
_atom_site_occupancy
_atom_site_disorder_assembly
_atom_site_disorder_group
_atom_site_type_symbol
_atom_site_attached_hydrogens
I1 -.3577(3) 1.65982(5) -.03593(4) .1004(9) Uani d P .755(4) A 1 I 0
I2 -.2269(8) 1.6360(2) -.03578(14) .106(3) Uani d P .241(4) A 2 I 0
O3 -.2062(4) 1.4326(2) .12419(17) .0328(11) Uani d . 1 . . O 0
H3A -.2308 1.4211 .1518 .049 Uiso calc R 1 . . H 0
O4' .4984(5) 1.2773(2) .33745(19) .0375(12) Uani d . 1 . . O 0
O4 -.3129(4) 1.3267(2) .06436(17) .0351(11) Uani d . 1 . . O 0
O16 .3840(4) 1.1367(2) .14360(15) .0282(10) Uani d . 1 . . O 0
O22' .3778(5) 1.0197(2) .21295(17) .0362(11) Uani d . 1 . . O 0
O23' .1891(5) 1.0381(2) .16549(16) .0346(11) Uani d . 1 . . O 0
O23 -.0577(6) 1.4712(2) .05166(18) .0496(14) Uani d . 1 . . O 0
O24 -.0651(5) 1.3720(2) .01648(18) .0381(11) Uani d . 1 . . O 0
O26 -.2506(5) 1.2366(3) .0220(2) .0560(16) Uani d . 1 . . O 0
O28 .3328(16) 1.4743(7) .3939(6) .081(5) Uani d . 1 . . O 1
O29 .8775(7) 1.0473(4) .1354(2) .080(2) Uani d . 1 . . O 1
O30 -.4125(8) 1.5118(4) .0816(4) .108(3) Uani d . 1 . . O 1
O31 .0442(17) 1.6789(5) .0085(6) .218(9) Uani d . 1 . . O 2
O32 .7683(12) .8955(5) .0262(4) .135(4) Uani d . 1 . . O 2
N1 .1195(5) 1.3349(2) .10677(18) .0265(11) Uani d . 1 . . N 0
N6' .2726(6) 1.1972(3) .3737(2) .0340(13) Uani d . 1 . . N 0
N9 -.2212(5) 1.3787(3) .2112(2) .0284(12) Uani d . 1 . . N 0
N16' -.0156(5) 1.0795(2) .23463(19) .0260(12) Uani d . 1 . . N 0
H16A -.0262 1.0827 .2033 .031 Uiso calc R 1 . . H 0
C1' .3608(7) 1.1363(3) .2613(2) .0256(13) Uani d . 1 . . C 0
H1'A .3695 1.1059 .2884 .031 Uiso calc R 1 . . H 0
H1'B .4444 1.1321 .2413 .031 Uiso calc R 1 . . H 0
C2' .3568(7) 1.2066(3) .2827(2) .0306(15) Uani d . 1 . . C 0
H2'A .3388 1.2359 .2549 .037 Uiso calc R 1 . . H 0
C2 .0134(6) 1.3717(3) .1349(2) .0250(14) Uani d . 1 . . C 0
H2A .0529 1.4141 .1440 .030 Uiso calc R 1 . . H 0
C3' .4949(7) 1.2243(3) .3022(3) .0328(16) Uani d . 1 . . C 0
H3'A .5725 1.2229 .2787 .039 Uiso calc R 1 . . H 0
C3 -.1243(7) 1.3835(3) .1028(2) .0277(14) Uani d . 1 . . C 0
C4' .5313(7) 1.2118(3) .3529(3) .0369(17) Uani d . 1 . . C 0
C4 -.1993(6) 1.3178(3) .0985(2) .0267(14) Uani d . 1 . . C 0
H4A -.1338 1.2861 .0845 .032 Uiso calc R 1 . . H 0
C5' .4235(7) 1.1769(4) .3841(3) .0394(18) Uani d . 1 . . C 0
H5'A .4439 1.1851 .4185 .047 Uiso calc R 1 . . H 0
H5'B .4322 1.1303 .3786 .047 Uiso calc R 1 . . H 0
C5 -.2539(6) 1.2907(3) .1473(2) .0289(15) Uani d . 1 . . C 0
C6 -.4098(7) 1.3082(4) .1566(3) .0364(17) Uani d . 1 . . C 0
H6A -.4755 1.2939 .1338 .044 Uiso calc R 1 . . H 0
C7' .1783(7) 1.1412(3) .3869(2) .0330(15) Uani d . 1 . . C 0
H7'A .0830 1.1574 .3878 .040 Uiso calc R 1 . . H 0
H7'B .2018 1.1273 .4201 .040 Uiso calc R 1 . . H 0
C7 -.4555(7) 1.3422(4) .1949(3) .0398(17) Uani d . 1 . . C 0
H7A -.5517 1.3463 .1991 .048 Uiso calc R 1 . . H 0
C8' .1809(7) 1.0821(3) .3544(2) .0274(14) Uani d . 1 . . C 0
H8'A .1573 1.0444 .3744 .033 Uiso calc R 1 . . H 0
H8'B .2762 1.0760 .3429 .033 Uiso calc R 1 . . H 0
C8 -.3643(7) 1.3737(3) .2311(3) .0361(16) Uani d . 1 . . C 0
H8A -.3634 1.3485 .2613 .043 Uiso calc R 1 . . H 0
H8B -.3997 1.4170 .2386 .043 Uiso calc R 1 . . H 0
C9' .0843(6) 1.0821(3) .3092(2) .0259(14) Uani d . 1 . . C 0
C10' -.0586(7) 1.0612(3) .3142(2) .0255(14) Uani d . 1 . . C 0
C10 -.1152(7) 1.4033(3) .2460(3) .0348(16) Uani d . 1 . . C 0
H10A -.1389 1.3913 .2795 .042 Uiso calc R 1 . . H 0
H10B -.1082 1.4505 .2440 .042 Uiso calc R 1 . . H 0
C11' -.1405(8) 1.0422(3) .3548(3) .0346(16) Uani d . 1 . . C 0
H11'A -.1028 1.0426 .3864 .042 Uiso calc R 1 . . H 0
C11 .0230(6) 1.3710(3) .2301(3) .0305(15) Uani d . 1 . . C 0
H11A .0579 1.3423 .2557 .037 Uiso calc R 1 . . H 0
H11B .0936 1.4037 .2229 .037 Uiso calc R 1 . . H 0
C12' -.2766(8) 1.0230(3) .3475(3) .0400(18) Uani d . 1 . . C 0
H12'A -.3320 1.0121 .3744 .048 Uiso calc R 1 . . H 0
C12 -.0145(6) 1.3317(3) .1831(2) .0252(14) Uani d . 1 . . C 0
C13' -.3332(7) 1.0196(3) .2998(3) .0378(17) Uani d . 1 . . C 0
H13'A -.4245 1.0051 .2954 .045 Uiso calc R 1 . . H 0
C13 .0776(6) 1.2720(3) .1759(2) .0214(13) Uani d . 1 . . C 0
C14' -.2540(7) 1.0377(3) .2593(3) .0371(17) Uani d . 1 . . C 0
H14'A -.2908 1.0357 .2276 .044 Uiso calc R 1 . . H 0
C14 .0960(5) 1.2177(3) .2053(2) .0188(12) Uani d . 1 . . C 0
H14A .0409 1.2122 .2332 .023 Uiso calc R 1 . . H 0
C15' -.1180(7) 1.0588(3) .2674(2) .0278(14) Uani d . 1 . . C 0
C15 .1972(6) 1.1708(3) .1932(2) .0225(13) Uani d . 1 . . C 0
C16 .2789(6) 1.1808(3) .1511(2) .0257(14) Uani d . 1 . . C 0
C17' .1043(6) 1.0942(3) .2597(2) .0236(13) Uani d . 1 . . C 0
C17 .2575(6) 1.2337(3) .1195(2) .0253(14) Uani d . 1 . . C 0
H17A .3093 1.2379 .0907 .030 Uiso calc R 1 . . H 0
C18' .2323(6) 1.1152(3) .2294(2) .0228(13) Uani d . 1 . . C 0
C18 .1561(6) 1.2800(3) .1321(2) .0213(13) Uani d . 1 . . C 0
C19' .2437(7) 1.2214(3) .3216(2) .0304(15) Uani d . 1 . . C 0
H19'A .2303 1.2683 .3229 .036 Uiso calc R 1 . . H 0
H19'B .1563 1.2023 .3106 .036 Uiso calc R 1 . . H 0
C19 -.1677(7) 1.3154(3) .1923(2) .0286(15) Uani d . 1 . . C 0
H19A -.1734 1.2828 .2187 .034 Uiso calc R 1 . . H 0
C20' .6800(8) 1.2018(4) .3722(3) .049(2) Uani d . 1 . . C 0
H20'A .6881 1.2229 .4041 .059 Uiso calc R 1 . . H 0
H20'B .6956 1.1555 .3770 .059 Uiso calc R 1 . . H 0
C20 -.2441(7) 1.2158(3) .1443(3) .0319(15) Uani d . 1 . . C 0
H20A -.2893 1.2022 .1140 .038 Uiso calc R 1 . . H 0
H20B -.1459 1.2044 .1415 .038 Uiso calc R 1 . . H 0
C21' .7933(8) 1.2282(5) .3386(4) .055(2) Uani d . 1 . . C 0
H21'A .8833 1.2205 .3531 .083 Uiso calc R 1 . . H 0
H21'B .7800 1.2743 .3341 .083 Uiso calc R 1 . . H 0
H21'C .7883 1.2066 .3073 .083 Uiso calc R 1 . . H 0
C21 -.3055(8) 1.1759(4) .1858(3) .0450(19) Uani d . 1 . . C 0
H21A -.2927 1.1304 .1790 .067 Uiso calc R 1 . . H 0
H21B -.4036 1.1852 .1887 .067 Uiso calc R 1 . . H 0
H21C -.2592 1.1869 .2161 .067 Uiso calc R 1 . . H 0
C22' .2786(7) 1.0526(3) .2019(2) .0272(14) Uani d . 1 . . C 0
C22 .2258(7) 1.3693(3) .0783(3) .0350(16) Uani d . 1 . . C 0
H22A .1847 1.4069 .0629 .053 Uiso calc R 1 . . H 0
H22B .2627 1.3407 .0535 .053 Uiso calc R 1 . . H 0
H22C .3000 1.3830 .0998 .053 Uiso calc R 1 . . H 0
C23' .2264(9) .9830(4) .1352(3) .053(2) Uani d . 1 . . C 0
H23'A .1560 .9766 .1104 .079 Uiso calc R 1 . . H 0
H23'B .2329 .9446 .1553 .079 Uiso calc R 1 . . H 0
H23'C .3150 .9910 .1197 .079 Uiso calc R 1 . . H 0
C23 -.0803(8) 1.4065(3) .0517(2) .0349(17) Uani d . 1 . . C 0
C24' .2395(8) 1.2532(4) .4085(3) .0452(19) Uani d . 1 . . C 0
H24'A .2984 1.2898 .4009 .068 Uiso calc R 1 . . H 0
H24'B .2558 1.2397 .4418 .068 Uiso calc R 1 . . H 0
H24'C .1432 1.2656 .4047 .068 Uiso calc R 1 . . H 0
C24 -.0153(13) 1.4978(4) .0050(3) .070(3) Uani d . 1 . . C 0
H24A -.0024 1.5441 .0081 .106 Uiso calc R 1 . . H 0
H24B -.0863 1.4892 -.0191 .106 Uiso calc R 1 . . H 0
H24C .0710 1.4779 -.0051 .106 Uiso calc R 1 . . H 0
C25 .4345(7) 1.1280(3) .0949(2) .0321(15) Uani d . 1 . . C 0
H25A .5079 1.0960 .0950 .048 Uiso calc R 1 . . H 0
H25B .4703 1.1687 .0828 .048 Uiso calc R 1 . . H 0
H25C .3596 1.1134 .0741 .048 Uiso calc R 1 . . H 0
C26 -.3224(8) 1.2841(4) .0260(3) .0438(19) Uani d . 1 . . C 0
C27 -.4343(8) 1.3036(5) -.0087(3) .061(3) Uani d . 1 . . C 0
H27A -.4785 1.3428 .0030 .092 Uiso calc R 1 . . H 0
H27B -.5025 1.2693 -.0109 .092 Uiso calc R 1 . . H 0
H27C -.3945 1.3113 -.0406 .092 Uiso calc R 1 . . H 0
C28 .3893(17) 1.4277(6) .3569(7) .131(6) Uani d . 1 . . C 3
C29 .9269(16) 1.0763(8) .0885(5) .116(5) Uani d . 1 . . C 3
C30 -.4594(16) 1.4906(6) .0397(4) .101(4) Uani d . 1 . . C 3

loop_
_atom_site_aniso_label
_atom_site_aniso_U_11
_atom_site_aniso_U_22
_atom_site_aniso_U_33
_atom_site_aniso_U_12
_atom_site_aniso_U_13
_atom_site_aniso_U_23
I1 .210(2) .0504(6) .0410(5) -.0262(9) .0166(7) -.0050(4)
I2 .172(6) .084(3) .062(2) -.030(3) -.025(2) -.0045(19)
O3 .039(3) .024(2) .036(3) .0077(19) -.006(2) -.003(2)
O4' .043(3) .022(2) .047(3) .000(2) -.014(2) -.002(2)
O4 .033(3) .037(3) .035(3) .007(2) -.010(2) -.015(2)
O16 .028(2) .034(2) .022(2) .0095(19) .0041(18) .0049(19)
O22' .050(3) .026(2) .033(3) .008(2) .007(2) .002(2)
O23' .042(3) .029(2) .032(3) -.002(2) .003(2) -.010(2)
O23 .090(4) .026(3) .032(3) -.009(3) -.010(3) .005(2)
O24 .057(3) .031(3) .026(3) -.003(2) -.006(2) .002(2)
O26 .046(3) .057(4) .065(4) -.006(3) -.003(3) -.037(3)
O28 .091(11) .057(9) .095(12) .030(8) -.032(9) -.004(8)
O29 .072(4) .136(6) .032(3) .009(4) -.005(3) -.012(4)
O30 .090(5) .069(5) .163(9) .032(4) -.078(5) -.043(5)
O31 .291(16) .079(7) .286(18) .001(8) .215(15) .007(9)
O32 .159(8) .122(8) .125(9) -.026(7) -.019(7) .036(7)
N1 .031(3) .024(3) .025(3) -.004(2) .000(2) .002(2)
N6' .049(4) .032(3) .022(3) .004(3) -.003(3) -.004(2)
N9 .030(3) .025(3) .031(3) .001(2) .001(2) -.008(2)
N16' .031(3) .025(3) .022(3) -.002(2) -.002(2) .006(2)
C1' .034(4) .024(3) .018(3) -.001(3) .002(3) .002(2)
C2' .034(4) .025(3) .032(4) -.004(3) -.001(3) .003(3)
C2 .028(3) .022(3) .025(3) .001(3) -.005(3) .001(3)
C3' .033(4) .028(3) .038(4) .002(3) .003(3) -.008(3)
C3 .035(4) .021(3) .027(3) .000(3) -.011(3) -.003(3)
C4' .046(4) .026(4) .038(4) .004(3) -.015(3) -.005(3)
C4 .021(3) .025(3) .034(4) .004(2) -.007(3) -.004(3)
C5' .044(4) .037(4) .037(4) .007(3) -.017(3) .000(3)
C5 .027(4) .030(4) .030(4) -.002(3) -.009(3) -.009(3)
C6 .026(4) .038(4) .046(4) .005(3) -.004(3) .000(3)
C7' .043(4) .032(4) .023(3) -.002(3) .002(3) -.003(3)
C7 .026(4) .041(4) .052(5) .009(3) .001(3) -.001(4)
C8' .037(4) .018(3) .027(3) -.002(3) .003(3) .003(3)
C8 .028(4) .032(4) .048(4) .008(3) .002(3) -.009(3)
C9' .032(4) .021(3) .024(3) .005(3) -.005(3) .003(3)
C10' .033(4) .019(3) .024(3) .000(3) .002(3) .002(3)
C10 .042(4) .026(3) .037(4) -.002(3) -.003(3) -.003(3)
C11' .046(5) .028(3) .030(4) .009(3) .008(3) .008(3)
C11 .031(4) .026(3) .034(4) .008(3) -.003(3) -.001(3)
C12' .042(5) .030(4) .048(5) .009(3) .011(3) .020(3)
C12 .029(4) .022(3) .024(3) -.002(3) -.003(3) -.005(3)
C13' .030(4) .030(4) .054(5) -.001(3) .008(3) .012(3)
C13 .019(3) .025(3) .021(3) -.002(2) -.001(2) -.005(3)
C14' .043(4) .030(4) .039(4) -.002(3) -.006(3) .007(3)
C14 .016(3) .021(3) .019(3) -.005(2) .004(2) -.004(2)
C15' .035(4) .018(3) .030(3) -.002(3) .005(3) .002(3)
C15 .028(3) .020(3) .020(3) -.002(2) -.001(3) .004(3)
C16 .030(4) .026(3) .021(3) -.002(3) -.001(3) .002(3)
C17' .025(3) .021(3) .025(3) .000(2) .005(3) -.002(3)
C17 .025(3) .030(3) .021(3) -.002(3) .002(3) .007(3)
C18' .032(4) .014(3) .022(3) .001(2) -.004(3) .001(2)
C18 .030(3) .014(3) .020(3) -.003(2) -.007(3) .004(2)
C19' .037(4) .022(3) .031(4) .004(3) -.006(3) -.005(3)
C19 .031(4) .022(3) .033(4) .000(3) .001(3) -.006(3)
C20' .051(5) .036(4) .061(5) .004(3) -.025(4) -.010(4)
C20 .024(4) .026(3) .046(4) -.005(3) -.002(3) -.008(3)
C21' .038(5) .056(5) .071(6) .008(4) -.007(4) -.007(5)
C21 .050(5) .034(4) .051(5) -.014(3) -.008(4) .003(4)
C22' .037(4) .023(3) .022(3) .002(3) .008(3) .003(3)
C22 .050(4) .028(3) .027(4) -.013(3) .008(3) .002(3)
C23' .083(6) .038(4) .037(4) -.003(4) .006(4) -.024(4)
C23 .055(5) .023(3) .026(4) .003(3) -.017(3) .000(3)
C24' .060(5) .039(4) .036(4) .003(4) -.001(4) -.008(3)
C24 .138(9) .045(5) .028(4) -.021(5) -.007(5) .004(4)
C25 .040(4) .034(4) .023(4) .008(3) .005(3) -.002(3)
C26 .036(4) .049(5) .046(5) -.009(4) -.006(3) -.019(4)
C27 .042(5) .105(8) .037(5) .009(5) -.007(4) -.027(5)
C28 .137(11) .045(6) .213(18) .005(7) .072(12) .014(9)
C29 .137(12) .137(13) .073(9) .005(9) .004(8) -.030(9)
C30 .158(12) .093(8) .052(6) .020(8) -.024(7) -.011(7)

loop_
_atom_type_symbol
_atom_type_description
_atom_type_scat_dispersion_real
_atom_type_scat_dispersion_imag
_atom_type_scat_source
C C .0033 .0016 'International Tables Vol C Tables 4.2.6.8 and 6.1.1.4'
H H .0000 .0000 'International Tables Vol C Tables 4.2.6.8 and 6.1.1.4'
N N .0061 .0033 'International Tables Vol C Tables 4.2.6.8 and 6.1.1.4'
O O .0106 .0060 'International Tables Vol C Tables 4.2.6.8 and 6.1.1.4'
I I -.4742 1.8119 'International Tables Vol C Tables 4.2.6.8 and 6.1.1.4'

loop_
_geom_angle_atom_site_label_1
_geom_angle_atom_site_label_2
_geom_angle_atom_site_label_3
_geom_angle_site_symmetry_1
_geom_angle_site_symmetry_3
_geom_angle
O31 I1 O32 4_485 4_375 90.9(3)
C3 O3 C23 . . 37.7(3)
C3 O3 C4 . . 34.8(3)
C23 O3 C4 . . 62.2(2)
C3 O3 C2 . . 37.6(3)
C23 O3 C2 . . 63.3(2)
C4 O3 C2 . . 61.6(2)
C3 O3 O23 . . 65.9(3)
C23 O3 O23 . . 31.4(2)
C4 O3 O23 . . 93.6(2)
C2 O3 O23 . . 77.0(2)
C3 O3 N9 . . 95.9(3)
C23 O3 N9 . . 133.2(3)
C4 O3 N9 . . 81.6(2)
C2 O3 N9 . . 74.0(2)
O23 O3 N9 . . 149.2(2)
C3 O3 O30 . . 129.5(4)
C23 O3 O30 . . 98.3(3)
C4 O3 O30 . . 117.2(3)
C2 O3 O30 . . 160.5(3)
O23 O3 O30 . . 83.8(3)
N9 O3 O30 . . 125.5(3)
C3 O3 O4 . . 55.0(3)
C23 O3 O4 . . 62.8(2)
C4 O3 O4 . . 29.77(17)
C2 O3 O4 . . 89.2(2)
O23 O3 O4 . . 89.7(2)
N9 O3 O4 . . 99.9(2)
O30 O3 O4 . . 87.4(2)
C3 O3 C5 . . 58.5(3)
C23 O3 C5 . . 91.9(2)
C4 O3 C5 . . 30.4(2)
C2 O3 C5 . . 67.3(2)
O23 O3 C5 . . 123.0(2)
N9 O3 C5 . . 52.73(18)
O30 O3 C5 . . 122.6(3)
O4 O3 C5 . . 48.71(17)
C3 O3 C19 . . 67.7(3)
C23 O3 C19 . . 105.4(2)
C4 O3 C19 . . 54.2(2)
C2 O3 C19 . . 55.0(2)
O23 O3 C19 . . 130.1(2)
N9 O3 C19 . . 29.06(17)
O30 O3 C19 . . 142.2(3)
O4 O3 C19 . . 78.09(18)
C5 O3 C19 . . 29.78(17)
C3 O3 C8' . 3 137.5(4)
C23 O3 C8' . 3 109.7(3)
C4 O3 C8' . 3 171.7(3)
C2 O3 C8' . 3 114.2(2)
O23 O3 C8' . 3 78.3(2)
N9 O3 C8' . 3 104.5(2)
O30 O3 C8' . 3 64.2(2)
O4 O3 C8' . 3 149.9(2)
C5 O3 C8' . 3 156.8(2)
C19 O3 C8' . 3 130.4(2)
C3 O3 C12 . . 54.7(3)
C23 O3 C12 . . 88.8(2)
C4 O3 C12 . . 60.4(2)
C2 O3 C12 . . 28.62(19)
O23 O3 C12 . . 105.6(2)
N9 O3 C12 . . 45.91(17)
O30 O3 C12 . . 170.2(3)
O4 O3 C12 . . 89.88(17)
C5 O3 C12 . . 49.93(17)
C19 O3 C12 . . 28.09(18)
C8' O3 C12 3 . 119.8(2)
C4' O4' C3' . . 59.9(4)
C26 O4 C4 . . 117.5(5)
C26 O4 O3 . . 158.9(4)
C4 O4 O3 . . 57.8(3)
C16 O16 C25 . . 118.2(5)
C22' O23' C23' . . 115.9(6)
C22' O23' N16' . . 83.4(3)
C23' O23' N16' . . 141.3(4)
C22' O23' O29 . 1_455 142.7(4)
C23' O23' O29 . 1_455 97.7(4)
N16' O23' O29 . 1_455 59.61(17)
C23 O23 C24 . . 114.8(6)
C23 O23 O3 . . 66.7(4)
C24 O23 O3 . . 162.6(6)
C28 O28 O29 . 3_655 115.9(11)
C28 O28 O32 . 3_655 105.8(9)
O29 O28 O32 3_655 3_655 106.9(6)
C29 O29 O28 . 3_645 102.2(7)
C29 O29 N16' . 1_655 125.7(7)
O28 O29 N16' 3_645 1_655 131.9(5)
C29 O29 O23' . 1_655 86.8(7)
O28 O29 O23' 3_645 1_655 141.4(5)
N16' O29 O23' 1_655 1_655 55.95(17)
C29 O29 O32 . . 77.3(6)
O28 O29 O32 3_645 . 38.4(4)
N16' O29 O32 1_655 . 148.2(3)
O23' O29 O32 1_655 . 111.2(3)
C30 O30 O3 . . 114.3(7)
C30 O30 C8' . 3 151.2(10)
O3 O30 C8' . 3 62.88(19)
O32 O31 I2 4_475 . 111.6(6)
O32 O31 I1 4_475 4_585 112.3(5)
I2 O31 I1 . 4_585 126.3(5)
O31 O32 O28 4_575 3_645 107.7(6)
O31 O32 I1 4_575 4_675 126.0(5)
O28 O32 I1 3_645 4_675 115.9(4)
O31 O32 O29 4_575 . 142.3(6)
O28 O32 O29 3_645 . 34.6(3)
I1 O32 O29 4_675 . 86.6(2)
C18 N1 C22 . . 119.2(5)
C18 N1 C2 . . 109.6(5)
C22 N1 C2 . . 120.4(5)
C7' N6' C24' . . 107.6(5)
C7' N6' C5' . . 108.3(5)
C24' N6' C5' . . 106.7(5)
C7' N6' C19' . . 111.2(5)
C24' N6' C19' . . 107.0(5)
C5' N6' C19' . . 115.6(5)
C8 N9 C19 . . 112.7(5)
C8 N9 C10 . . 115.2(5)
C19 N9 C10 . . 106.5(5)
C8 N9 O3 . . 114.3(4)
C19 N9 O3 . . 92.1(4)
C10 N9 O3 . . 113.4(4)
C17' N16' C15' . . 109.8(5)
C17' N16' C10' . . 73.0(4)
C15' N16' C10' . . 36.7(3)
C17' N16' C9' . . 35.6(3)
C15' N16' C9' . . 74.2(4)
C10' N16' C9' . . 37.5(3)
C17' N16' C18' . . 33.3(3)
C15' N16' C18' . . 143.0(4)
C10' N16' C18' . . 106.3(3)
C9' N16' C18' . . 68.8(2)
C17' N16' C14' . . 134.4(4)
C15' N16' C14' . . 24.6(3)
C10' N16' C14' . . 61.3(3)
C9' N16' C14' . . 98.8(3)
C18' N16' C14' . . 167.5(3)
C17' N16' O23' . . 79.5(3)
C15' N16' O23' . . 144.8(4)
C10' N16' O23' . . 135.8(3)
C9' N16' O23' . . 108.1(3)
C18' N16' O23' . . 52.63(19)
C14' N16' O23' . . 134.0(3)
C17' N16' O29 . 1_455 142.5(4)
C15' N16' O29 . 1_455 105.8(4)
C10' N16' O29 . 1_455 141.4(3)
C9' N16' O29 . 1_455 167.6(3)
C18' N16' O29 . 1_455 110.0(3)
C14' N16' O29 . 1_455 81.6(3)
O23' N16' O29 . 1_455 64.44(19)
C17' N16' C15 . . 58.6(3)
C15' N16' C15 . . 156.0(4)
C10' N16' C15 . . 126.6(3)
C9' N16' C15 . . 92.0(3)
C18' N16' C15 . . 31.05(18)
C14' N16' C15 . . 158.2(3)
O23' N16' C15 . . 57.89(17)
O29 N16' C15 1_455 . 91.8(2)
C17' N16' C22' . . 53.3(3)
C15' N16' C22' . . 142.5(4)
C10' N16' C22' . . 115.3(3)
C9' N16' C22' . . 82.7(2)
C18' N16' C22' . . 31.03(19)
C14' N16' C22' . . 149.5(3)
O23' N16' C22' . . 26.37(16)
O29 N16' C22' 1_455 . 90.7(2)
C15 N16' C22' . . 50.56(18)
C17' N16' C14 . . 69.1(3)
C15' N16' C14 . . 132.9(4)
C10' N16' C14 . . 117.5(3)
C9' N16' C14 . . 93.6(2)
C18' N16' C14 . . 52.67(18)
C14' N16' C14 . . 133.1(3)
O23' N16' C14 . . 82.36(19)
O29 N16' C14 1_455 . 95.0(2)
C15 N16' C14 . . 26.40(16)
C22' N16' C14 . . 76.80(19)
C2' C1' C18' . . 116.4(5)
C3' C2' C19' . . 109.5(6)
C3' C2' C1' . . 110.0(5)
C19' C2' C1' . . 117.2(5)
N1 C2 C12 . . 106.4(5)
N1 C2 C3 . . 111.1(5)
C12 C2 C3 . . 113.3(5)
N1 C2 O3 . . 141.6(4)
C12 C2 O3 . . 102.6(4)
C3 C2 O3 . . 32.3(3)
C4' C3' O4' . . 59.8(4)
C4' C3' C2' . . 121.2(6)
O4' C3' C2' . . 116.4(5)
O3 C3 C23 . . 108.1(5)
O3 C3 C4 . . 113.7(5)
C23 C3 C4 . . 109.4(5)
O3 C3 C2 . . 110.0(5)
C23 C3 C2 . . 108.5(5)
C4 C3 C2 . . 107.0(5)
O4' C4' C3' . . 60.3(4)
O4' C4' C5' . . 117.1(6)
C3' C4' C5' . . 117.0(6)
O4' C4' C20' . . 115.3(6)
C3' C4' C20' . . 125.1(7)
C5' C4' C20' . . 112.2(6)
O4 C4 C5 . . 110.3(5)
O4 C4 C3 . . 106.9(5)
C5 C4 C3 . . 114.4(5)
O4 C4 O3 . . 92.4(4)
C5 C4 O3 . . 95.3(4)
C3 C4 O3 . . 31.5(3)
C4' C5' N6' . . 114.2(6)
C20 C5 C4 . . 107.2(5)
C20 C5 C6 . . 107.3(5)
C4 C5 C6 . . 112.6(5)
C20 C5 C19 . . 109.5(5)
C4 C5 C19 . . 112.5(5)
C6 C5 C19 . . 107.7(5)
C20 C5 O3 . . 160.5(5)
C4 C5 O3 . . 54.3(3)
C6 C5 O3 . . 87.5(4)
C19 C5 O3 . . 76.7(3)
C7 C6 C5 . . 124.3(6)
N6' C7' C8' . . 117.7(5)
C6 C7 C8 . . 124.3(6)
C7' C8' C9' . . 117.4(5)
C7' C8' O3 . 3_545 133.0(4)
C9' C8' O3 . 3_545 101.3(4)
C7' C8' O30 . 3_545 93.1(4)
C9' C8' O30 . 3_545 149.4(4)
O3 C8' O30 3_545 3_545 52.95(18)
C7 C8 N9 . . 109.7(6)
C17' C9' C10' . . 106.0(5)
C17' C9' C8' . . 134.1(6)
C10' C9' C8' . . 119.7(6)
C17' C9' N16' . . 35.1(3)
C10' C9' N16' . . 70.9(4)
C8' C9' N16' . . 168.2(5)
C15' C10' C11' . . 118.6(6)
C15' C10' C9' . . 108.2(5)
C11' C10' C9' . . 133.2(6)
C15' C10' N16' . . 36.6(3)
C11' C10' N16' . . 155.2(5)
C9' C10' N16' . . 71.6(4)
N9 C10 C11 . . 105.2(5)
C12' C11' C10' . . 119.5(7)
C10 C11 C12 . . 104.8(5)
C11' C12' C13' . . 120.9(7)
C13 C12 C19 . . 113.7(5)
C13 C12 C11 . . 112.9(5)
C19 C12 C11 . . 101.5(5)
C13 C12 C2 . . 102.4(5)
C19 C12 C2 . . 114.6(5)
C11 C12 C2 . . 112.1(5)
C13 C12 O3 . . 142.1(4)
C19 C12 O3 . . 70.9(3)
C11 C12 O3 . . 102.0(4)
C2 C12 O3 . . 48.7(3)
C14' C13' C12' . . 120.6(7)
C14 C13 C18 . . 120.8(5)
C14 C13 C12 . . 130.3(5)
C18 C13 C12 . . 108.8(5)
C15' C14' C13' . . 117.9(7)
C15' C14' N16' . . 24.7(3)
C13' C14' N16' . . 142.5(6)
C13 C14 C15 . . 120.3(5)
C13 C14 N16' . . 146.4(4)
C15 C14 N16' . . 71.0(3)
C14' C15' N16' . . 130.7(6)
C14' C15' C10' . . 122.6(6)
N16' C15' C10' . . 106.7(5)
C14 C15 C16 . . 118.4(5)
C14 C15 C18' . . 120.5(5)
C16 C15 C18' . . 120.5(5)
C14 C15 N16' . . 82.6(3)
C16 C15 N16' . . 141.3(4)
C18' C15 N16' . . 56.3(3)
O16 C16 C17 . . 121.9(5)
O16 C16 C15 . . 115.8(5)
C17 C16 C15 . . 122.3(6)
N16' C17' C9' . . 109.3(5)
N16' C17' C18' . . 117.5(5)
C9' C17' C18' . . 133.1(6)
C16 C17 C18 . . 118.4(5)
C17' C18' C15 . . 112.1(5)
C17' C18' C22' . . 104.6(5)
C15 C18' C22' . . 111.6(5)
C17' C18' C1' . . 113.9(5)
C15 C18' C1' . . 108.7(5)
C22' C18' C1' . . 105.7(5)
C17' C18' N16' . . 29.2(3)
C15 C18' N16' . . 92.7(4)
C22' C18' N16' . . 93.2(4)
C1' C18' N16' . . 143.0(4)
N1 C18 C17 . . 127.8(5)
N1 C18 C13 . . 112.6(5)
C17 C18 C13 . . 119.6(5)
N6' C19' C2' . . 116.5(5)
N9 C19 C12 . . 101.4(5)
N9 C19 C5 . . 111.9(5)
C12 C19 C5 . . 116.7(5)
N9 C19 O3 . . 58.8(3)
C12 C19 O3 . . 81.0(4)
C5 C19 O3 . . 73.5(4)
C21' C20' C4' . . 114.2(7)
C21 C20 C5 . . 118.4(6)
O22' C22' O23' . . 124.3(6)
O22' C22' C18' . . 124.8(6)
O23' C22' C18' . . 110.9(5)
O22' C22' N16' . . 140.3(4)
O23' C22' N16' . . 70.2(3)
C18' C22' N16' . . 55.8(3)
O24 C23 O23 . . 124.3(7)
O24 C23 C3 . . 125.2(6)
O23 C23 C3 . . 110.4(6)
O24 C23 O3 . . 149.1(6)
O23 C23 O3 . . 81.9(4)
C3 C23 O3 . . 34.2(3)
O26 C26 O4 . . 123.6(7)
O26 C26 C27 . . 125.1(7)
O4 C26 C27 . . 111.2(7)

loop_
_geom_bond_atom_site_label_1
_geom_bond_atom_site_label_2
_geom_bond_site_symmetry_2
_geom_bond_distance
_geom_bond_publ_flag
I1 O31 4_485 3.516(12) ?
I1 O32 4_375 3.759(12) ?
I2 O31 . 2.99(2) ?
O3 C3 . 1.401(8) ?
O3 C23 . 2.370(9) ?
O3 C4 . 2.454(7) ?
O3 C2 . 2.460(7) ?
O3 O23 . 2.554(7) ?
O3 N9 . 2.614(7) ?
O3 O30 . 2.804(8) ?
O3 O4 . 2.897(6) ?
O3 C5 . 3.009(8) ?
O3 C19 . 3.054(8) ?
O3 C8' 3 3.127(7) ?
O3 C12 . 3.193(7) ?
O4' C4' . 1.442(8) ?
O4' C3' . 1.449(8) ?
O4 C26 . 1.362(8) ?
O4 C4 . 1.440(7) ?
O16 C16 . 1.367(7) ?
O16 C25 . 1.419(7) ?
O22' C22' . 1.201(8) ?
O23' C22' . 1.341(8) ?
O23' C23' . 1.442(8) ?
O23' N16' . 2.842(7) ?
O23' O29 1_455 3.095(8) ?
O23 C23 . 1.343(8) ?
O23 C24 . 1.438(10) ?
O24 C23 . 1.198(8) ?
O26 C26 . 1.197(9) ?
O28 C28 . 1.49(2) ?
O28 O29 3_655 2.628(15) ?
O28 O32 3_655 2.87(2) ?
O29 C29 . 1.483(16) ?
O29 O28 3_645 2.628(15) ?
O29 N16' 1_655 2.959(8) ?
O29 O23' 1_655 3.095(8) ?
O29 O32 . 4.423(14) ?
O30 C30 . 1.297(13) ?
O30 C8' 3 3.162(9) ?
O31 O32 4_475 2.792(16) ?
O31 I1 4_585 3.516(12) ?
O32 O31 4_575 2.792(16) ?
O32 O28 3_645 2.87(2) ?
O32 I1 4_675 3.759(12) ?
N1 C18 . 1.364(7) ?
N1 C22 . 1.458(8) ?
N1 C2 . 1.476(8) ?
N6' C7' . 1.503(9) ?
N6' C24' . 1.520(9) ?
N6' C5' . 1.527(9) ?
N6' C19' . 1.525(9) ?
N9 C8 . 1.474(9) ?
N9 C19 . 1.485(8) ?
N9 C10 . 1.474(9) ?
N16' C17' . 1.367(8) ?
N16' C15' . 1.390(8) ?
N16' C10' . 2.233(8) ?
N16' C9' . 2.241(8) ?
N16' C18' . 2.484(8) ?
N16' C14' . 2.524(9) ?
N16' O29 1_455 2.959(8) ?
N16' C15 . 2.983(8) ?
N16' C22' . 3.000(8) ?
N16' C14 . 3.128(7) ?
C1' C2' . 1.554(8) ?
C1' C18' . 1.564(9) ?
C2' C3' . 1.469(10) ?
C2' C19' . 1.542(9) ?
C2 C12 . 1.567(9) ?
C2 C3 . 1.598(8) ?
C3' C4' . 1.443(10) ?
C3 C23 . 1.525(9) ?
C3 C4 . 1.530(9) ?
C4' C5' . 1.514(11) ?
C4' C20' . 1.528(10) ?
C4 C5 . 1.529(10) ?
C5 C20 . 1.539(9) ?
C5 C6 . 1.554(10) ?
C5 C19 . 1.559(9) ?
C6 C7 . 1.327(10) ?
C7' C8' . 1.500(9) ?
C7 C8 . 1.464(10) ?
C8' C9' . 1.535(9) ?
C8' O3 3_545 3.127(7) ?
C8' O30 3_545 3.162(9) ?
C9' C17' . 1.381(9) ?
C9' C10' . 1.438(9) ?
C10' C15' . 1.394(9) ?
C10' C11' . 1.408(9) ?
C10 C11 . 1.540(9) ?
C11' C12' . 1.373(11) ?
C11 C12 . 1.551(9) ?
C12' C13' . 1.405(11) ?
C12 C13 . 1.520(8) ?
C12 C19 . 1.522(10) ?
C13' C14' . 1.386(10) ?
C13 C14 . 1.382(8) ?
C13 C18 . 1.415(8) ?
C14' C15' . 1.387(10) ?
C14 C15 . 1.402(8) ?
C15 C16 . 1.400(8) ?
C15 C18' . 1.540(8) ?
C16 C17 . 1.399(9) ?
C17' C18' . 1.537(9) ?
C17 C18 . 1.400(9) ?
C18' C22' . 1.549(9) ?
C20' C21' . 1.517(12) ?
C20 C21 . 1.511(10) ?
C26 C27 . 1.481(11) ?
